data_7717273
loop_
_publ_author_name
'Kracht, Felix'
'Stuhl, Christoph'
'Maichle-M&#xf6;ssmer, C&#xe4;cilia'
'Anwander, Reiner'

_publ_section_title
;
 Reactivity of Mg(AlMe<sub>4</sub>)<sub>2</sub> towards neutral
 tris(pyrazolyl)alkanes.
;
_journal_issue 48
_journal_name_full 'Dalton transactions (Cambridge, England : 2003)'
_journal_page_first 19280
_journal_page_last 19291
_journal_paper_doi 10.1039/d4dt02722a
_journal_volume 53
_journal_year 2024
_chemical_formula_sum 'C64 H72 Al2 D15 Mg N6'
_chemical_formula_weight 1033.75
_chemical_properties_physical Air-sensitive,Moisture-sensitive
_space_group_crystal_system monoclinic
_space_group_IT_number 14
_space_group_name_Hall '-P 2ybc'
_space_group_name_H-M_alt 'P 1 21/c 1'
_atom_sites_solution_hydrogens mixed
_audit_creation_method SHELXL-2014/7
_audit_update_record
;
2024-09-24 deposited with the CCDC.	2024-10-21 downloaded from the CCDC.
;
_cell_angle_alpha 90
_cell_angle_beta 97.1020(10)
_cell_angle_gamma 90
_cell_formula_units_Z 4
_cell_length_a 21.4977(15)
_cell_length_b 18.5064(13)
_cell_length_c 15.4454(11)
_cell_measurement_reflns_used 9886
_cell_measurement_temperature 100(2)
_cell_measurement_theta_max 25.00
_cell_measurement_theta_min 2.203
_cell_volume 6097.7(7)
_computing_cell_refinement 'SAINT V8.38A (Bruker AXS Inc., 2017)'
_computing_data_collection 'APEX3 v2017.3-0 (Bruker AXS)'
_computing_data_reduction 'SAINT V8.38A (Bruker AXS Inc., 2017)'
_computing_structure_refinement 'SHELXL-2014/7 (Sheldrick, 2014)'
_computing_structure_solution 'XT, VERSION 2014/5,SHELXS-13 (Sheldrick 2008)'
_diffrn_ambient_temperature 100(2)
_diffrn_measured_fraction_theta_full 0.999
_diffrn_measured_fraction_theta_max 0.997
_diffrn_measurement_device_type 'Bruker APEX II DUO'
_diffrn_measurement_method 'omega scans'
_diffrn_radiation_type MoK\a
_diffrn_radiation_wavelength 0.71073
_diffrn_reflns_av_R_equivalents 0.0786
_diffrn_reflns_av_unetI/netI 0.0557
_diffrn_reflns_Laue_measured_fraction_full 0.999
_diffrn_reflns_Laue_measured_fraction_max 0.997
_diffrn_reflns_limit_h_max 27
_diffrn_reflns_limit_h_min -26
_diffrn_reflns_limit_k_max 24
_diffrn_reflns_limit_k_min -23
_diffrn_reflns_limit_l_max 20
_diffrn_reflns_limit_l_min -19
_diffrn_reflns_number 85399
_diffrn_reflns_point_group_measured_fraction_full 0.999
_diffrn_reflns_point_group_measured_fraction_max 0.997
_diffrn_reflns_theta_full 25.242
_diffrn_reflns_theta_max 27.463
_diffrn_reflns_theta_min 1.457
_diffrn_source 'ImuS-focus sealed tube'
_exptl_absorpt_coefficient_mu 0.100
_exptl_absorpt_correction_T_max 0.7456
_exptl_absorpt_correction_T_min 0.6818
_exptl_absorpt_correction_type multi-scan
_exptl_absorpt_process_details sadabs
_exptl_crystal_colour colourless
_exptl_crystal_density_diffrn 1.126
_exptl_crystal_description needle
_exptl_crystal_F_000 2204
_exptl_crystal_size_max 0.488
_exptl_crystal_size_mid 0.102
_exptl_crystal_size_min 0.065
_refine_diff_density_max 0.265
_refine_diff_density_min -0.282
_refine_diff_density_rms 0.048
_refine_ls_extinction_method none
_refine_ls_goodness_of_fit_ref 1.015
_refine_ls_hydrogen_treatment mixed
_refine_ls_matrix_type full
_refine_ls_number_parameters 784
_refine_ls_number_reflns 13915
_refine_ls_number_restraints 598
_refine_ls_restrained_S_all 1.006
_refine_ls_R_factor_all 0.0859
_refine_ls_R_factor_gt 0.0471
_refine_ls_shift/su_max 0.001
_refine_ls_shift/su_mean 0.000
_refine_ls_structure_factor_coef Fsqd
_refine_ls_weighting_details 'w=1/[\s^2^(Fo^2^)+(0.0461P)^2^+2.4005P] where P=(Fo^2^+2Fc^2^)/3'
_refine_ls_weighting_scheme calc
_refine_ls_wR_factor_gt 0.1032
_refine_ls_wR_factor_ref 0.1231
_reflns_Friedel_coverage 0.000
_reflns_number_gt 9250
_reflns_number_total 13915
_reflns_threshold_expression 'I > 2\s(I)'
_cod_data_source_file d4dt02722a2.cif
_cod_data_source_block 9_mo_FK14_0ma_a
_cod_depositor_comments 'Adding full bibliography for 7717265--7717276.cif.'
_cod_original_sg_symbol_H-M 'P 21/c'
_cod_database_code 7717273
_shelx_shelxl_version_number 2014/7
_shelx_space_group_comment
;
The symmetry employed for this shelxl refinement is uniquely defined
by the following loop, which should always be used as a source of
symmetry information in preference to the above space-group names.
They are only intended as comments.
;
_shelx_estimated_absorpt_t_min 0.953
_shelx_estimated_absorpt_t_max 0.994

loop_
_space_group_symop_operation_xyz
'x, y, z'
'-x, y+1/2, -z+1/2'
'-x, -y, -z'
'x, -y-1/2, z-1/2'

loop_
_atom_site_label
_atom_site_type_symbol
_atom_site_fract_x
_atom_site_fract_y
_atom_site_fract_z
_atom_site_U_iso_or_equiv
_atom_site_adp_type
_atom_site_occupancy
_atom_site_site_symmetry_order
_atom_site_calc_flag
_atom_site_refinement_flags_posn
_atom_site_refinement_flags_adp
_atom_site_refinement_flags_occupancy
_atom_site_disorder_assembly
_atom_site_disorder_group
C1_2 C 0.5018(9) 0.2786(7) 0.5653(7) 0.062(4) Uani 0.378(13) 1 d D U P A 2
D1_2 D 0.5225 0.3239 0.5653 0.075 Uiso 0.378(13) 1 calc R U P A 2
C2_2 C 0.5261(5) 0.2218(9) 0.6188(7) 0.052(3) Uani 0.378(13) 1 d D U P A 2
D2_2 D 0.5645 0.2286 0.6555 0.062 Uiso 0.378(13) 1 calc R U P A 2
C3_2 C 0.4959(7) 0.1567(8) 0.6196(9) 0.051(3) Uani 0.378(13) 1 d D U P A 2
D3_2 D 0.5133 0.1189 0.6567 0.061 Uiso 0.378(13) 1 calc R U P A 2
C4_2 C 0.4398(7) 0.1460(8) 0.5661(9) 0.050(3) Uani 0.378(13) 1 d D U P A 2
D4_2 D 0.4181 0.1013 0.5659 0.060 Uiso 0.378(13) 1 calc R U P A 2
C5_2 C 0.4167(7) 0.2017(9) 0.5139(8) 0.058(3) Uani 0.378(13) 1 d D U P A 2
D5_2 D 0.3784 0.1953 0.4770 0.070 Uiso 0.378(13) 1 calc R U P A 2
C6_2 C 0.4471(10) 0.2662(7) 0.5133(7) 0.063(3) Uani 0.378(13) 1 d D U P A 2
D6_2 D 0.4296 0.3034 0.4755 0.076 Uiso 0.378(13) 1 calc R U P A 2
C1_1 C 0.4775(3) 0.2845(4) 0.5396(7) 0.0529(19) Uani 0.622(13) 1 d D U P A 1
D1_1 D 0.4853 0.3326 0.5222 0.064 Uiso 0.622(13) 1 calc R U P A 1
C2_1 C 0.5234(3) 0.2464(5) 0.5906(7) 0.056(2) Uani 0.622(13) 1 d D U P A 1
D2_1 D 0.5627 0.2687 0.6084 0.068 Uiso 0.622(13) 1 calc R U P A 1
C3_1 C 0.5132(4) 0.1759(6) 0.6167(6) 0.059(2) Uani 0.622(13) 1 d D U P A 1
D3_1 D 0.5446 0.1501 0.6530 0.071 Uiso 0.622(13) 1 calc R U P A 1
C4_1 C 0.4570(5) 0.1450(4) 0.5886(8) 0.066(2) Uani 0.622(13) 1 d D U P A 1
D4_1 D 0.4492 0.0967 0.6049 0.079 Uiso 0.622(13) 1 calc R U P A 1
C5_1 C 0.4106(4) 0.1826(5) 0.5364(6) 0.0553(19) Uani 0.622(13) 1 d D U P A 1
D5_1 D 0.3720 0.1596 0.5164 0.066 Uiso 0.622(13) 1 calc R U P A 1
C6_1 C 0.4205(3) 0.2524(5) 0.5140(4) 0.0427(14) Uani 0.622(13) 1 d D U P A 1
D6_1 D 0.3880 0.2789 0.4807 0.051 Uiso 0.622(13) 1 calc R U P A 1
C01 C 0.84961(8) 0.55724(9) 0.25272(11) 0.0204(4) Uani 1 1 d . . . . .
C02 C 0.90069(8) 0.57533(10) 0.19671(12) 0.0242(4) Uani 1 1 d . . . . .
H02A H 0.9042 0.5362 0.1549 0.036 Uiso 1 1 calc R U . . .
H02B H 0.9407 0.5811 0.2340 0.036 Uiso 1 1 calc R U . . .
H02C H 0.8901 0.6204 0.1650 0.036 Uiso 1 1 calc R U . . .
C1 C 0.82536(8) 0.66028(9) 0.43957(11) 0.0213(4) Uani 1 1 d . . . . .
C2 C 0.86749(8) 0.70694(10) 0.40530(12) 0.0251(4) Uani 1 1 d . . . . .
H2 H 0.8837 0.7512 0.4297 0.030 Uiso 1 1 calc R U . . .
C3 C 0.88033(8) 0.67567(9) 0.32966(12) 0.0240(4) Uani 1 1 d . . . . .
H3 H 0.9082 0.6938 0.2916 0.029 Uiso 1 1 calc R U . . .
C4 C 0.79853(8) 0.66394(9) 0.52292(11) 0.0232(4) Uani 1 1 d . . . . .
C5 C 0.77098(9) 0.72720(10) 0.54908(11) 0.0264(4) Uani 1 1 d . . . . .
H5 H 0.7731 0.7704 0.5163 0.032 Uiso 1 1 calc R U . . .
C6 C 0.74037(9) 0.72697(10) 0.62322(11) 0.0268(4) Uani 1 1 d . . . . .
H6 H 0.7215 0.7703 0.6402 0.032 Uiso 1 1 calc R U . . .
C7 C 0.73664(9) 0.66457(10) 0.67348(11) 0.0248(4) Uani 1 1 d . . . . .
C8 C 0.76801(9) 0.60347(10) 0.64995(11) 0.0256(4) Uani 1 1 d . . . . .
H8 H 0.7688 0.5613 0.6852 0.031 Uiso 1 1 calc R U . . .
C9 C 0.79832(8) 0.60320(9) 0.57553(11) 0.0247(4) Uani 1 1 d . . . . .
H9 H 0.8193 0.5607 0.5604 0.030 Uiso 1 1 calc R U . . .
C10 C 0.69642(9) 0.66474(10) 0.74885(12) 0.0275(4) Uani 1 1 d . . . . .
C11 C 0.71920(10) 0.72448(11) 0.81387(12) 0.0342(5) Uani 1 1 d . . . . .
H11A H 0.7200 0.7707 0.7830 0.051 Uiso 1 1 calc R U . . .
H11B H 0.7615 0.7129 0.8417 0.051 Uiso 1 1 calc R U . . .
H11C H 0.6907 0.7281 0.8585 0.051 Uiso 1 1 calc R U . . .
C12 C 0.69936(10) 0.59287(11) 0.79774(13) 0.0377(5) Uani 1 1 d . . . . .
H12A H 0.6841 0.5541 0.7574 0.057 Uiso 1 1 calc R U . . .
H12B H 0.6731 0.5955 0.8452 0.057 Uiso 1 1 calc R U . . .
H12C H 0.7428 0.5829 0.8221 0.057 Uiso 1 1 calc R U . . .
C13 C 0.62773(9) 0.67851(12) 0.71137(13) 0.0362(5) Uani 1 1 d . . . . .
H13A H 0.6245 0.7252 0.6812 0.054 Uiso 1 1 calc R U . . .
H13B H 0.6015 0.6791 0.7590 0.054 Uiso 1 1 calc R U . . .
H13C H 0.6134 0.6400 0.6701 0.054 Uiso 1 1 calc R U . . .
C14 C 0.85347(8) 0.40130(9) 0.38644(11) 0.0201(4) Uani 1 1 d . . . . .
C15 C 0.90956(8) 0.39005(10) 0.35095(11) 0.0237(4) Uani 1 1 d . . . . .
H15 H 0.9382 0.3512 0.3632 0.028 Uiso 1 1 calc R U . . .
C16 C 0.91470(8) 0.44612(9) 0.29540(11) 0.0230(4) Uani 1 1 d . . . . .
H16 H 0.9481 0.4542 0.2617 0.028 Uiso 1 1 calc R U . . .
C17 C 0.82945(8) 0.35656(9) 0.45355(11) 0.0207(4) Uani 1 1 d . . . . .
C18 C 0.79742(9) 0.38585(10) 0.51832(12) 0.0264(4) Uani 1 1 d . . . . .
H18 H 0.7905 0.4365 0.5196 0.032 Uiso 1 1 calc R U . . .
C19 C 0.77558(9) 0.34232(10) 0.58077(12) 0.0267(4) Uani 1 1 d . . . . .
H19 H 0.7541 0.3637 0.6244 0.032 Uiso 1 1 calc R U . . .
C20 C 0.78439(8) 0.26784(10) 0.58107(11) 0.0227(4) Uani 1 1 d . . . . .
C21 C 0.81772(9) 0.23932(10) 0.51735(12) 0.0274(4) Uani 1 1 d . . . . .
H21 H 0.8253 0.1888 0.5165 0.033 Uiso 1 1 calc R U . . .
C22 C 0.84007(9) 0.28271(10) 0.45518(11) 0.0256(4) Uani 1 1 d . . . . .
H22 H 0.8631 0.2616 0.4130 0.031 Uiso 1 1 calc R U . . .
C23 C 0.75638(9) 0.22031(10) 0.64707(12) 0.0270(4) Uani 1 1 d . U . . .
C27 C 0.68883(8) 0.55441(10) 0.16201(11) 0.0232(4) Uani 1 1 d . U . . .
C28 C 0.71648(9) 0.54414(11) 0.08504(12) 0.0290(4) Uani 1 1 d . U . . .
H28 H 0.6954 0.5389 0.0276 0.035 Uiso 1 1 calc R U . . .
C29 C 0.77937(9) 0.54330(10) 0.10954(11) 0.0269(4) Uani 1 1 d . U . . .
H29 H 0.8108 0.5373 0.0719 0.032 Uiso 1 1 calc R U . . .
C30 C 0.62202(8) 0.56725(10) 0.16787(11) 0.0241(4) Uani 1 1 d . U . . .
C31 C 0.60246(9) 0.62229(10) 0.21925(12) 0.0265(4) Uani 1 1 d . U . . .
H31 H 0.6326 0.6481 0.2574 0.032 Uiso 1 1 calc R U . . .
C32 C 0.53960(9) 0.64011(11) 0.21565(12) 0.0289(4) Uani 1 1 d . U . . .
H32 H 0.5274 0.6776 0.2520 0.035 Uiso 1 1 calc R U . . .
C33 C 0.49389(9) 0.60418(10) 0.15988(11) 0.0271(4) Uani 1 1 d . U . . .
C34 C 0.51381(9) 0.54838(11) 0.11013(12) 0.0318(4) Uani 1 1 d . U . . .
H34 H 0.4836 0.5221 0.0724 0.038 Uiso 1 1 calc R U . . .
C35 C 0.57665(9) 0.52990(11) 0.11392(12) 0.0307(4) Uani 1 1 d . U . . .
H35 H 0.5887 0.4912 0.0792 0.037 Uiso 1 1 calc R U . . .
C36 C 0.42484(9) 0.62596(12) 0.15677(12) 0.0334(5) Uani 1 1 d . U . . .
C37 C 0.41736(11) 0.70787(13) 0.14509(16) 0.0474(6) Uani 1 1 d . U . . .
H37A H 0.4337 0.7227 0.0913 0.071 Uiso 1 1 calc R U . . .
H37B H 0.4407 0.7326 0.1950 0.071 Uiso 1 1 calc R U . . .
H37C H 0.3729 0.7207 0.1415 0.071 Uiso 1 1 calc R U . . .
C38 C 0.38396(10) 0.58930(15) 0.08159(14) 0.0481(6) Uani 1 1 d . U . . .
H38A H 0.3991 0.6022 0.0263 0.072 Uiso 1 1 calc R U . . .
H38B H 0.3405 0.6054 0.0808 0.072 Uiso 1 1 calc R U . . .
H38C H 0.3861 0.5368 0.0894 0.072 Uiso 1 1 calc R U . . .
C39 C 0.40186(10) 0.60286(13) 0.24267(13) 0.0406(5) Uani 1 1 d . U . . .
H39A H 0.3579 0.6171 0.2423 0.061 Uiso 1 1 calc R U . . .
H39B H 0.4275 0.6264 0.2916 0.061 Uiso 1 1 calc R U . . .
H39C H 0.4055 0.5503 0.2490 0.061 Uiso 1 1 calc R U . . .
C40 C 0.67670(10) 0.41636(11) 0.34149(14) 0.0310(4) Uani 1 1 d . U . . .
H40A H 0.6488(12) 0.3756(14) 0.3504(16) 0.064(8) Uiso 1 1 d . . . . .
H40B H 0.7184(12) 0.3954(12) 0.3548(15) 0.053(7) Uiso 1 1 d . . . . .
H40C H 0.6689(10) 0.4266(12) 0.2781(15) 0.048(6) Uiso 1 1 d . . . . .
C41 C 0.66447(10) 0.58149(12) 0.43030(14) 0.0316(5) Uani 1 1 d . U . . .
H41A H 0.6839(12) 0.5898(13) 0.4914(17) 0.063(8) Uiso 1 1 d . . . . .
H41B H 0.6839(11) 0.6188(13) 0.3950(15) 0.051(7) Uiso 1 1 d . . . . .
H41C H 0.6236(12) 0.5976(13) 0.4244(15) 0.054(7) Uiso 1 1 d . . . . .
C42 C 0.63383(12) 0.44373(15) 0.54082(15) 0.0602(8) Uani 1 1 d . U . . .
H42A H 0.6298 0.3910 0.5417 0.090 Uiso 1 1 calc R U . . .
H42B H 0.6008 0.4656 0.5706 0.090 Uiso 1 1 calc R U . . .
H42C H 0.6749 0.4578 0.5708 0.090 Uiso 1 1 calc R U . . .
C43 C 0.53987(10) 0.47874(12) 0.35844(16) 0.0443(6) Uani 1 1 d . U . . .
H43A H 0.5406 0.4929 0.2974 0.066 Uiso 1 1 calc R U . . .
H43B H 0.5146 0.5135 0.3870 0.066 Uiso 1 1 calc R U . . .
H43C H 0.5215 0.4304 0.3608 0.066 Uiso 1 1 calc R U . . .
C44 C 0.92245(10) 0.43379(11) 0.01213(13) 0.0366(5) Uani 1 1 d . U . . .
H44A H 0.9329 0.3847 -0.0052 0.055 Uiso 1 1 calc R U . . .
H44B H 0.8951 0.4313 0.0584 0.055 Uiso 1 1 calc R U . . .
H44C H 0.9610 0.4597 0.0337 0.055 Uiso 1 1 calc R U . . .
C45 C 0.86818(10) 0.59264(10) -0.06383(14) 0.0363(5) Uani 1 1 d . U . . .
H45A H 0.8630 0.6204 -0.1183 0.054 Uiso 1 1 calc R U . . .
H45B H 0.9056 0.6096 -0.0266 0.054 Uiso 1 1 calc R U . . .
H45C H 0.8312 0.5993 -0.0334 0.054 Uiso 1 1 calc R U . . .
C46 C 0.92830(12) 0.48394(11) -0.19215(14) 0.0439(6) Uani 1 1 d . U . . .
H46A H 0.9314 0.4340 -0.2124 0.066 Uiso 1 1 calc R U . . .
H46B H 0.9704 0.5029 -0.1736 0.066 Uiso 1 1 calc R U . . .
H46C H 0.9077 0.5138 -0.2397 0.066 Uiso 1 1 calc R U . . .
C47 C 0.79546(10) 0.43760(12) -0.12408(17) 0.0487(6) Uani 1 1 d . U . . .
H47A H 0.7775 0.4535 -0.1824 0.073 Uiso 1 1 calc R U . . .
H47B H 0.7669 0.4503 -0.0817 0.073 Uiso 1 1 calc R U . . .
H47C H 0.8015 0.3851 -0.1243 0.073 Uiso 1 1 calc R U . . .
C200 C 1.04303(10) 0.50756(12) 0.44111(13) 0.0373(5) Uani 1 1 d . U . . .
D200 D 1.0726 0.5127 0.4006 0.045 Uiso 1 1 calc R U . . .
C201 C 1.04091(10) 0.44462(12) 0.48813(14) 0.0377(5) Uani 1 1 d . U . . .
D201 D 1.0691 0.4064 0.4800 0.045 Uiso 1 1 calc R U . . .
C202 C 0.99794(10) 0.43674(12) 0.54714(13) 0.0371(5) Uani 1 1 d . U . . .
D202 D 0.9966 0.3932 0.5795 0.044 Uiso 1 1 calc R U . . .
C300 C 0.95782(10) 0.76315(12) 0.15382(14) 0.0408(5) Uani 1 1 d . U . . .
D300 D 0.9329 0.7605 0.0987 0.049 Uiso 1 1 calc R U . . .
C301 C 1.00614(11) 0.71449(11) 0.17494(15) 0.0418(5) Uani 1 1 d . U . . .
D301 D 1.0145 0.6782 0.1344 0.050 Uiso 1 1 calc R U . . .
C302 C 1.04219(10) 0.71895(11) 0.25506(16) 0.0409(5) Uani 1 1 d . U . . .
D302 D 1.0753 0.6855 0.2700 0.049 Uiso 1 1 calc R U . . .
C303 C 1.03014(10) 0.77177(11) 0.31341(14) 0.0380(5) Uani 1 1 d . U . . .
D303 D 1.0552 0.7748 0.3685 0.046 Uiso 1 1 calc R U . . .
C304 C 0.98251(10) 0.81987(11) 0.29274(14) 0.0363(5) Uani 1 1 d . U . . .
D304 D 0.9746 0.8563 0.3333 0.044 Uiso 1 1 calc R U . . .
C305 C 0.94594(10) 0.81579(11) 0.21343(15) 0.0379(5) Uani 1 1 d . U . . .
D305 D 0.9125 0.8490 0.1994 0.045 Uiso 1 1 calc R U . . .
Al1 Al 0.62584(3) 0.47772(3) 0.41884(4) 0.03191(15) Uani 1 1 d . U . . .
Al2 Al 0.87801(3) 0.48624(3) -0.09126(4) 0.02591(13) Uani 1 1 d . U . . .
Mg1 Mg 0.73793(3) 0.52128(3) 0.36317(4) 0.02018(13) Uani 1 1 d . U . . .
N1 N 0.84609(7) 0.61379(7) 0.31850(9) 0.0210(3) Uani 1 1 d . U . . .
N2 N 0.81123(7) 0.60392(8) 0.38627(9) 0.0206(3) Uani 1 1 d . U . . .
N3 N 0.86335(6) 0.48824(7) 0.29709(9) 0.0194(3) Uani 1 1 d . U . . .
N4 N 0.82427(7) 0.46090(7) 0.35324(9) 0.0195(3) Uani 1 1 d . U . . .
N5 N 0.78926(7) 0.55249(8) 0.19695(9) 0.0205(3) Uani 1 1 d . U . . .
N6 N 0.73339(7) 0.55774(8) 0.23115(9) 0.0213(3) Uani 1 1 d . U . . .
C24 C 0.68606(12) 0.22471(15) 0.63121(17) 0.0347(7) Uani 0.775(4) 1 d . U P B 1
H24A H 0.6715 0.2076 0.5721 0.052 Uiso 0.775(4) 1 calc R U P B 1
H24B H 0.6728 0.2749 0.6373 0.052 Uiso 0.775(4) 1 calc R U P B 1
H24C H 0.6680 0.1945 0.6738 0.052 Uiso 0.775(4) 1 calc R U P B 1
C25 C 0.77744(17) 0.14156(16) 0.6440(2) 0.0399(8) Uani 0.775(4) 1 d . U P B 1
H25A H 0.7632 0.1212 0.5864 0.060 Uiso 0.775(4) 1 calc R U P B 1
H25B H 0.7593 0.1138 0.6888 0.060 Uiso 0.775(4) 1 calc R U P B 1
H25C H 0.8233 0.1392 0.6549 0.060 Uiso 0.775(4) 1 calc R U P B 1
C26 C 0.77867(14) 0.24882(16) 0.74097(16) 0.0380(7) Uani 0.775(4) 1 d . U P B 1
H26A H 0.8244 0.2456 0.7525 0.057 Uiso 0.775(4) 1 calc R U P B 1
H26B H 0.7598 0.2195 0.7837 0.057 Uiso 0.775(4) 1 calc R U P B 1
H26C H 0.7657 0.2993 0.7457 0.057 Uiso 0.775(4) 1 calc R U P B 1
C24A C 0.7015(4) 0.1741(5) 0.5883(6) 0.034(2) Uani 0.225(4) 1 d . U P B 2
H24D H 0.6710 0.2075 0.5574 0.051 Uiso 0.225(4) 1 calc R U P B 2
H24E H 0.6802 0.1428 0.6265 0.051 Uiso 0.225(4) 1 calc R U P B 2
H24F H 0.7203 0.1445 0.5459 0.051 Uiso 0.225(4) 1 calc R U P B 2
C25A C 0.7222(5) 0.2610(5) 0.7110(6) 0.035(2) Uani 0.225(4) 1 d . U P B 2
H25D H 0.6877 0.2884 0.6792 0.052 Uiso 0.225(4) 1 calc R U P B 2
H25E H 0.7512 0.2943 0.7447 0.052 Uiso 0.225(4) 1 calc R U P B 2
H25F H 0.7055 0.2267 0.7506 0.052 Uiso 0.225(4) 1 calc R U P B 2
C26A C 0.8027(5) 0.1686(6) 0.6866(7) 0.036(2) Uani 0.225(4) 1 d . U P B 2
H26D H 0.8192 0.1406 0.6406 0.054 Uiso 0.225(4) 1 calc R U P B 2
H26E H 0.7829 0.1358 0.7248 0.054 Uiso 0.225(4) 1 calc R U P B 2
H26F H 0.8370 0.1946 0.7208 0.054 Uiso 0.225(4) 1 calc R U P B 2

loop_
_atom_site_aniso_label
_atom_site_aniso_U_11
_atom_site_aniso_U_22
_atom_site_aniso_U_33
_atom_site_aniso_U_23
_atom_site_aniso_U_13
_atom_site_aniso_U_12
C1_2 0.088(9) 0.056(5) 0.037(4) -0.009(4) -0.016(5) 0.003(5)
C2_2 0.050(4) 0.063(6) 0.041(5) -0.007(4) 0.003(3) 0.011(5)
C3_2 0.048(6) 0.054(6) 0.051(5) -0.010(4) 0.001(5) 0.012(4)
C4_2 0.046(6) 0.068(6) 0.035(5) -0.012(4) 0.008(4) 0.005(4)
C5_2 0.075(7) 0.066(7) 0.031(5) -0.020(4) -0.004(4) 0.012(5)
C6_2 0.085(9) 0.062(6) 0.037(4) -0.011(4) -0.016(6) 0.009(5)
C1_1 0.035(4) 0.056(3) 0.067(6) -0.014(3) 0.004(3) 0.003(2)
C2_1 0.039(3) 0.060(4) 0.070(6) -0.017(3) 0.007(3) 0.012(3)
C3_1 0.054(4) 0.061(5) 0.064(3) -0.004(4) 0.013(3) 0.020(3)
C4_1 0.065(5) 0.056(3) 0.079(7) 0.000(3) 0.022(4) 0.009(3)
C5_1 0.051(3) 0.053(4) 0.065(5) -0.012(3) 0.021(3) -0.001(3)
C6_1 0.035(3) 0.054(3) 0.039(2) -0.011(2) 0.006(2) 0.000(2)
C01 0.0198(9) 0.0199(9) 0.0218(8) -0.0008(7) 0.0045(7) -0.0018(7)
C02 0.0232(9) 0.0242(9) 0.0269(9) 0.0009(7) 0.0102(8) -0.0028(7)
C1 0.0202(9) 0.0195(9) 0.0234(9) -0.0006(7) -0.0006(7) 0.0033(7)
C2 0.0258(10) 0.0194(9) 0.0297(10) -0.0016(7) 0.0016(8) -0.0027(7)
C3 0.0230(10) 0.0200(9) 0.0291(9) 0.0014(7) 0.0031(8) -0.0032(7)
C4 0.0228(9) 0.0234(9) 0.0226(9) -0.0034(7) 0.0001(7) -0.0008(7)
C5 0.0340(11) 0.0221(9) 0.0224(9) -0.0014(7) 0.0000(8) 0.0010(8)
C6 0.0328(11) 0.0219(9) 0.0253(9) -0.0030(7) 0.0021(8) 0.0052(8)
C7 0.0272(10) 0.0267(10) 0.0192(8) -0.0024(7) -0.0018(7) -0.0004(8)
C8 0.0292(10) 0.0220(9) 0.0247(9) 0.0017(7) -0.0003(8) -0.0011(8)
C9 0.0256(10) 0.0193(9) 0.0282(9) -0.0029(7) -0.0004(8) 0.0024(7)
C10 0.0300(10) 0.0290(10) 0.0234(9) 0.0002(8) 0.0025(8) 0.0015(8)
C11 0.0386(12) 0.0379(12) 0.0261(10) -0.0057(9) 0.0041(9) 0.0024(9)
C12 0.0423(13) 0.0366(12) 0.0358(11) 0.0047(9) 0.0114(10) 0.0021(10)
C13 0.0325(12) 0.0418(12) 0.0341(11) -0.0009(9) 0.0028(9) 0.0005(9)
C14 0.0219(9) 0.0187(9) 0.0198(8) -0.0024(7) 0.0029(7) 0.0011(7)
C15 0.0233(10) 0.0218(9) 0.0260(9) -0.0004(7) 0.0036(7) 0.0036(7)
C16 0.0194(9) 0.0252(9) 0.0254(9) -0.0017(7) 0.0065(7) 0.0018(7)
C17 0.0205(9) 0.0215(9) 0.0200(8) 0.0008(7) 0.0014(7) 0.0009(7)
C18 0.0333(11) 0.0183(9) 0.0288(9) -0.0013(7) 0.0087(8) 0.0037(8)
C19 0.0318(11) 0.0261(10) 0.0234(9) -0.0008(7) 0.0079(8) 0.0038(8)
C20 0.0232(9) 0.0245(9) 0.0201(8) 0.0025(7) 0.0015(7) 0.0001(7)
C21 0.0367(11) 0.0190(9) 0.0275(9) 0.0029(7) 0.0085(8) 0.0060(8)
C22 0.0303(10) 0.0247(9) 0.0231(9) -0.0003(7) 0.0081(8) 0.0058(8)
C23 0.0295(10) 0.0255(10) 0.0272(9) 0.0055(8) 0.0084(8) 0.0043(8)
C27 0.0236(9) 0.0259(9) 0.0202(8) 0.0021(7) 0.0036(7) -0.0026(7)
C28 0.0296(11) 0.0387(11) 0.0189(9) -0.0004(8) 0.0032(8) -0.0022(8)
C29 0.0270(10) 0.0342(11) 0.0206(9) 0.0005(8) 0.0075(8) -0.0011(8)
C30 0.0217(9) 0.0311(10) 0.0196(8) 0.0040(7) 0.0026(7) -0.0034(7)
C31 0.0251(10) 0.0293(10) 0.0249(9) 0.0006(8) 0.0018(8) -0.0046(8)
C32 0.0261(10) 0.0323(10) 0.0286(10) 0.0001(8) 0.0048(8) -0.0012(8)
C33 0.0228(10) 0.0367(11) 0.0223(9) 0.0038(8) 0.0043(7) -0.0039(8)
C34 0.0243(10) 0.0470(12) 0.0237(9) -0.0048(9) 0.0016(8) -0.0079(9)
C35 0.0267(10) 0.0414(12) 0.0243(9) -0.0060(8) 0.0048(8) -0.0037(8)
C36 0.0234(10) 0.0483(12) 0.0289(10) 0.0006(9) 0.0050(8) -0.0019(9)
C37 0.0317(12) 0.0548(15) 0.0554(14) 0.0108(12) 0.0045(11) 0.0069(10)
C38 0.0219(11) 0.0801(18) 0.0414(12) -0.0116(12) 0.0006(9) 0.0004(11)
C39 0.0290(11) 0.0559(14) 0.0389(11) 0.0019(10) 0.0126(9) -0.0015(10)
C40 0.0258(11) 0.0314(11) 0.0373(12) 0.0043(9) 0.0093(9) -0.0038(9)
C41 0.0221(11) 0.0460(13) 0.0273(10) -0.0064(9) 0.0059(9) 0.0057(9)
C42 0.0521(16) 0.0843(19) 0.0506(14) 0.0341(14) 0.0323(12) 0.0299(14)
C43 0.0278(11) 0.0472(14) 0.0595(14) 0.0086(11) 0.0120(10) -0.0053(10)
C44 0.0334(12) 0.0350(11) 0.0412(12) 0.0074(9) 0.0041(9) -0.0067(9)
C45 0.0454(13) 0.0289(11) 0.0383(11) 0.0022(9) 0.0199(10) -0.0002(9)
C46 0.0653(16) 0.0266(11) 0.0443(12) 0.0028(9) 0.0252(12) 0.0080(10)
C47 0.0389(13) 0.0325(12) 0.0715(16) 0.0125(11) -0.0062(12) -0.0040(10)
C200 0.0283(11) 0.0553(14) 0.0276(10) -0.0042(10) 0.0005(8) 0.0023(10)
C201 0.0268(11) 0.0448(13) 0.0395(11) -0.0088(10) -0.0039(9) 0.0111(9)
C202 0.0359(12) 0.0403(12) 0.0321(11) 0.0030(9) -0.0078(9) 0.0011(10)
C300 0.0426(13) 0.0465(13) 0.0331(11) 0.0077(10) 0.0036(10) -0.0219(10)
C301 0.0473(13) 0.0313(11) 0.0521(13) -0.0112(10) 0.0274(11) -0.0163(10)
C302 0.0267(11) 0.0265(11) 0.0708(15) 0.0070(10) 0.0112(11) -0.0020(9)
C303 0.0355(12) 0.0367(12) 0.0405(12) 0.0055(9) -0.0006(9) -0.0134(9)
C304 0.0394(12) 0.0283(11) 0.0448(12) -0.0024(9) 0.0200(10) -0.0085(9)
C305 0.0274(11) 0.0324(11) 0.0552(13) 0.0142(10) 0.0105(10) -0.0018(9)
Al1 0.0237(3) 0.0416(4) 0.0328(3) 0.0115(3) 0.0130(3) 0.0040(3)
Al2 0.0257(3) 0.0215(3) 0.0319(3) 0.0013(2) 0.0092(2) 0.0004(2)
Mg1 0.0196(3) 0.0226(3) 0.0193(3) -0.0002(2) 0.0059(2) 0.0002(2)
N1 0.0214(8) 0.0192(7) 0.0234(7) -0.0014(6) 0.0062(6) -0.0013(6)
N2 0.0207(8) 0.0211(8) 0.0208(7) -0.0006(6) 0.0058(6) 0.0003(6)
N3 0.0183(7) 0.0182(7) 0.0230(7) 0.0012(6) 0.0075(6) 0.0006(6)
N4 0.0200(8) 0.0195(7) 0.0200(7) -0.0001(6) 0.0064(6) -0.0012(6)
N5 0.0190(8) 0.0230(8) 0.0205(7) 0.0010(6) 0.0060(6) -0.0005(6)
N6 0.0180(7) 0.0246(8) 0.0223(7) 0.0005(6) 0.0061(6) -0.0021(6)
C24 0.0311(14) 0.0370(16) 0.0366(15) 0.0098(12) 0.0060(11) -0.0016(12)
C25 0.052(2) 0.0292(15) 0.0435(18) 0.0153(13) 0.0251(16) 0.0106(14)
C26 0.0440(18) 0.0465(17) 0.0241(13) 0.0074(12) 0.0060(12) -0.0047(13)
C24A 0.032(5) 0.036(5) 0.034(4) 0.007(4) 0.002(3) -0.008(4)
C25A 0.042(6) 0.034(5) 0.032(4) 0.006(3) 0.015(4) -0.001(4)
C26A 0.034(5) 0.041(5) 0.034(5) 0.019(4) 0.008(4) 0.004(4)

loop_
_atom_type_symbol
_atom_type_description
_atom_type_scat_dispersion_real
_atom_type_scat_dispersion_imag
_atom_type_scat_source
C C 0.0033 0.0016 'International Tables Vol C Tables 4.2.6.8 and 6.1.1.4'
H H 0.0000 0.0000 'International Tables Vol C Tables 4.2.6.8 and 6.1.1.4'
Al Al 0.0645 0.0514 'International Tables Vol C Tables 4.2.6.8 and 6.1.1.4'
Mg Mg 0.0486 0.0363 'International Tables Vol C Tables 4.2.6.8 and 6.1.1.4'
N N 0.0061 0.0033 'International Tables Vol C Tables 4.2.6.8 and 6.1.1.4'
D D 0.0000 0.0000 'International Tables Vol C Tables 4.2.6.8 and 6.1.1.4'

loop_
_geom_angle_atom_site_label_1
_geom_angle_atom_site_label_2
_geom_angle_atom_site_label_3
_geom_angle
_geom_angle_site_symmetry_1
_geom_angle_site_symmetry_3
_geom_angle_publ_flag
C6_2 C1_2 C2_2 117.2(10) . . ?
C6_2 C1_2 D1_2 121.4 . . ?
C2_2 C1_2 D1_2 121.4 . . ?
C3_2 C2_2 C1_2 121.6(10) . . ?
C3_2 C2_2 D2_2 119.2 . . ?
C1_2 C2_2 D2_2 119.2 . . ?
C2_2 C3_2 C4_2 119.8(11) . . ?
C2_2 C3_2 D3_2 120.1 . . ?
C4_2 C3_2 D3_2 120.1 . . ?
C5_2 C4_2 C3_2 118.0(11) . . ?
C5_2 C4_2 D4_2 121.0 . . ?
C3_2 C4_2 D4_2 121.0 . . ?
C6_2 C5_2 C4_2 121.9(10) . . ?
C6_2 C5_2 D5_2 119.1 . . ?
C4_2 C5_2 D5_2 119.1 . . ?
C1_2 C6_2 C5_2 121.6(9) . . ?
C1_2 C6_2 D6_2 119.2 . . ?
C5_2 C6_2 D6_2 119.2 . . ?
C6_1 C1_1 C2_1 119.5(6) . . ?
C6_1 C1_1 D1_1 120.3 . . ?
C2_1 C1_1 D1_1 120.3 . . ?
C1_1 C2_1 C3_1 121.3(6) . . ?
C1_1 C2_1 D2_1 119.4 . . ?
C3_1 C2_1 D2_1 119.4 . . ?
C4_1 C3_1 C2_1 117.9(7) . . ?
C4_1 C3_1 D3_1 121.1 . . ?
C2_1 C3_1 D3_1 121.1 . . ?
C3_1 C4_1 C5_1 121.4(7) . . ?
C3_1 C4_1 D4_1 119.3 . . ?
C5_1 C4_1 D4_1 119.3 . . ?
C6_1 C5_1 C4_1 120.1(7) . . ?
C6_1 C5_1 D5_1 120.0 . . ?
C4_1 C5_1 D5_1 120.0 . . ?
C5_1 C6_1 C1_1 119.8(6) . . ?
C5_1 C6_1 D6_1 120.1 . . ?
C1_1 C6_1 D6_1 120.1 . . ?
N3 C01 N1 108.86(13) . . ?
N3 C01 N5 109.60(13) . . ?
N1 C01 N5 109.36(13) . . ?
N3 C01 C02 109.97(14) . . ?
N1 C01 C02 109.90(14) . . ?
N5 C01 C02 109.15(14) . . ?
C01 C02 H02A 109.5 . . ?
C01 C02 H02B 109.5 . . ?
H02A C02 H02B 109.5 . . ?
C01 C02 H02C 109.5 . . ?
H02A C02 H02C 109.5 . . ?
H02B C02 H02C 109.5 . . ?
N2 C1 C2 110.81(15) . . ?
N2 C1 C4 119.23(15) . . ?
C2 C1 C4 129.91(16) . . ?
C3 C2 C1 105.73(16) . . ?
C3 C2 H2 127.1 . . ?
C1 C2 H2 127.1 . . ?
N1 C3 C2 107.60(15) . . ?
N1 C3 H3 126.2 . . ?
C2 C3 H3 126.2 . . ?
C9 C4 C5 118.58(16) . . ?
C9 C4 C1 120.24(15) . . ?
C5 C4 C1 121.14(16) . . ?
C6 C5 C4 119.85(17) . . ?
C6 C5 H5 120.1 . . ?
C4 C5 H5 120.1 . . ?
C5 C6 C7 121.68(17) . . ?
C5 C6 H6 119.2 . . ?
C7 C6 H6 119.2 . . ?
C8 C7 C6 117.65(16) . . ?
C8 C7 C10 122.57(16) . . ?
C6 C7 C10 119.72(16) . . ?
C7 C8 C9 120.81(17) . . ?
C7 C8 H8 119.6 . . ?
C9 C8 H8 119.6 . . ?
C4 C9 C8 121.15(16) . . ?
C4 C9 H9 119.4 . . ?
C8 C9 H9 119.4 . . ?
C12 C10 C11 108.30(16) . . ?
C12 C10 C7 112.39(15) . . ?
C11 C10 C7 109.55(15) . . ?
C12 C10 C13 108.01(16) . . ?
C11 C10 C13 109.94(16) . . ?
C7 C10 C13 108.63(15) . . ?
C10 C11 H11A 109.5 . . ?
C10 C11 H11B 109.5 . . ?
H11A C11 H11B 109.5 . . ?
C10 C11 H11C 109.5 . . ?
H11A C11 H11C 109.5 . . ?
H11B C11 H11C 109.5 . . ?
C10 C12 H12A 109.5 . . ?
C10 C12 H12B 109.5 . . ?
H12A C12 H12B 109.5 . . ?
C10 C12 H12C 109.5 . . ?
H12A C12 H12C 109.5 . . ?
H12B C12 H12C 109.5 . . ?
C10 C13 H13A 109.5 . . ?
C10 C13 H13B 109.5 . . ?
H13A C13 H13B 109.5 . . ?
C10 C13 H13C 109.5 . . ?
H13A C13 H13C 109.5 . . ?
H13B C13 H13C 109.5 . . ?
N4 C14 C15 110.99(15) . . ?
N4 C14 C17 123.04(15) . . ?
C15 C14 C17 125.94(16) . . ?
C16 C15 C14 105.94(15) . . ?
C16 C15 H15 127.0 . . ?
C14 C15 H15 127.0 . . ?
N3 C16 C15 107.28(15) . . ?
N3 C16 H16 126.4 . . ?
C15 C16 H16 126.4 . . ?
C22 C17 C18 117.77(16) . . ?
C22 C17 C14 119.82(15) . . ?
C18 C17 C14 122.38(15) . . ?
C19 C18 C17 121.00(16) . . ?
C19 C18 H18 119.5 . . ?
C17 C18 H18 119.5 . . ?
C18 C19 C20 121.46(16) . . ?
C18 C19 H19 119.3 . . ?
C20 C19 H19 119.3 . . ?
C21 C20 C19 117.09(16) . . ?
C21 C20 C23 122.30(16) . . ?
C19 C20 C23 120.57(15) . . ?
C22 C21 C20 121.64(16) . . ?
C22 C21 H21 119.2 . . ?
C20 C21 H21 119.2 . . ?
C21 C22 C17 121.00(16) . . ?
C21 C22 H22 119.5 . . ?
C17 C22 H22 119.5 . . ?
C26A C23 C25A 114.7(6) . . ?
C26A C23 C20 110.6(4) . . ?
C25A C23 C20 114.5(4) . . ?
C24 C23 C20 109.38(16) . . ?
C24 C23 C25 110.0(2) . . ?
C20 C23 C25 112.72(16) . . ?
C24 C23 C26 108.65(19) . . ?
C20 C23 C26 108.94(17) . . ?
C25 C23 C26 107.0(2) . . ?
C26A C23 C24A 107.3(6) . . ?
C25A C23 C24A 104.3(5) . . ?
C20 C23 C24A 104.3(3) . . ?
N6 C27 C28 110.09(16) . . ?
N6 C27 C30 123.32(15) . . ?
C28 C27 C30 126.33(16) . . ?
C29 C28 C27 106.04(16) . . ?
C29 C28 H28 127.0 . . ?
C27 C28 H28 127.0 . . ?
N5 C29 C28 107.76(15) . . ?
N5 C29 H29 126.1 . . ?
C28 C29 H29 126.1 . . ?
C35 C30 C31 117.98(17) . . ?
C35 C30 C27 120.17(16) . . ?
C31 C30 C27 121.42(16) . . ?
C32 C31 C30 120.98(17) . . ?
C32 C31 H31 119.5 . . ?
C30 C31 H31 119.5 . . ?
C31 C32 C33 121.42(18) . . ?
C31 C32 H32 119.3 . . ?
C33 C32 H32 119.3 . . ?
C34 C33 C32 117.10(17) . . ?
C34 C33 C36 122.87(17) . . ?
C32 C33 C36 120.01(17) . . ?
C33 C34 C35 121.74(18) . . ?
C33 C34 H34 119.1 . . ?
C35 C34 H34 119.1 . . ?
C30 C35 C34 120.75(18) . . ?
C30 C35 H35 119.6 . . ?
C34 C35 H35 119.6 . . ?
C38 C36 C37 107.94(18) . . ?
C38 C36 C39 108.53(17) . . ?
C37 C36 C39 109.73(18) . . ?
C38 C36 C33 111.79(17) . . ?
C37 C36 C33 110.53(17) . . ?
C39 C36 C33 108.29(16) . . ?
C36 C37 H37A 109.5 . . ?
C36 C37 H37B 109.5 . . ?
H37A C37 H37B 109.5 . . ?
C36 C37 H37C 109.5 . . ?
H37A C37 H37C 109.5 . . ?
H37B C37 H37C 109.5 . . ?
C36 C38 H38A 109.5 . . ?
C36 C38 H38B 109.5 . . ?
H38A C38 H38B 109.5 . . ?
C36 C38 H38C 109.5 . . ?
H38A C38 H38C 109.5 . . ?
H38B C38 H38C 109.5 . . ?
C36 C39 H39A 109.5 . . ?
C36 C39 H39B 109.5 . . ?
H39A C39 H39B 109.5 . . ?
C36 C39 H39C 109.5 . . ?
H39A C39 H39C 109.5 . . ?
H39B C39 H39C 109.5 . . ?
Al1 C40 Mg1 77.85(7) . . ?
Al1 C40 H40A 88.0(14) . . ?
Mg1 C40 H40A 162.8(14) . . ?
Al1 C40 H40B 129.6(14) . . ?
Mg1 C40 H40B 79.3(14) . . ?
H40A C40 H40B 103(2) . . ?
Al1 C40 H40C 115.6(13) . . ?
Mg1 C40 H40C 90.4(13) . . ?
H40A C40 H40C 104.7(19) . . ?
H40B C40 H40C 108.8(18) . . ?
Al1 C41 Mg1 78.65(7) . . ?
Al1 C41 H41A 109.8(14) . . ?
Mg1 C41 H41A 105.9(14) . . ?
Al1 C41 H41B 140.8(13) . . ?
Mg1 C41 H41B 74.4(13) . . ?
H41A C41 H41B 104.7(19) . . ?
Al1 C41 H41C 85.7(15) . . ?
Mg1 C41 H41C 144.9(15) . . ?
H41A C41 H41C 109(2) . . ?
H41B C41 H41C 100.4(19) . . ?
Al1 C42 H42A 109.5 . . ?
Al1 C42 H42B 109.5 . . ?
H42A C42 H42B 109.5 . . ?
Al1 C42 H42C 109.5 . . ?
H42A C42 H42C 109.5 . . ?
H42B C42 H42C 109.5 . . ?
Al1 C43 H43A 109.5 . . ?
Al1 C43 H43B 109.5 . . ?
H43A C43 H43B 109.5 . . ?
Al1 C43 H43C 109.5 . . ?
H43A C43 H43C 109.5 . . ?
H43B C43 H43C 109.5 . . ?
Al2 C44 H44A 109.5 . . ?
Al2 C44 H44B 109.5 . . ?
H44A C44 H44B 109.5 . . ?
Al2 C44 H44C 109.5 . . ?
H44A C44 H44C 109.5 . . ?
H44B C44 H44C 109.5 . . ?
Al2 C45 H45A 109.5 . . ?
Al2 C45 H45B 109.5 . . ?
H45A C45 H45B 109.5 . . ?
Al2 C45 H45C 109.5 . . ?
H45A C45 H45C 109.5 . . ?
H45B C45 H45C 109.5 . . ?
Al2 C46 H46A 109.5 . . ?
Al2 C46 H46B 109.5 . . ?
H46A C46 H46B 109.5 . . ?
Al2 C46 H46C 109.5 . . ?
H46A C46 H46C 109.5 . . ?
H46B C46 H46C 109.5 . . ?
Al2 C47 H47A 109.5 . . ?
Al2 C47 H47B 109.5 . . ?
H47A C47 H47B 109.5 . . ?
Al2 C47 H47C 109.5 . . ?
H47A C47 H47C 109.5 . . ?
H47B C47 H47C 109.5 . . ?
C201 C200 C202 119.91(19) . 3_766 ?
C201 C200 D200 120.0 . . ?
C202 C200 D200 120.0 3_766 . ?
C200 C201 C202 120.35(19) . . ?
C200 C201 D201 119.8 . . ?
C202 C201 D201 119.8 . . ?
C200 C202 C201 119.7(2) 3_766 . ?
C200 C202 D202 120.1 3_766 . ?
C201 C202 D202 120.1 . . ?
C301 C300 C305 119.7(2) . . ?
C301 C300 D300 120.1 . . ?
C305 C300 D300 120.1 . . ?
C302 C301 C300 119.7(2) . . ?
C302 C301 D301 120.2 . . ?
C300 C301 D301 120.2 . . ?
C303 C302 C301 120.0(2) . . ?
C303 C302 D302 120.0 . . ?
C301 C302 D302 120.0 . . ?
C304 C303 C302 120.5(2) . . ?
C304 C303 D303 119.8 . . ?
C302 C303 D303 119.8 . . ?
C303 C304 C305 120.2(2) . . ?
C303 C304 D304 119.9 . . ?
C305 C304 D304 119.9 . . ?
C304 C305 C300 119.9(2) . . ?
C304 C305 D305 120.0 . . ?
C300 C305 D305 120.0 . . ?
C43 Al1 C42 114.97(10) . . ?
C43 Al1 C40 105.41(10) . . ?
C42 Al1 C40 112.86(10) . . ?
C43 Al1 C41 111.83(9) . . ?
C42 Al1 C41 103.01(11) . . ?
C40 Al1 C41 108.78(8) . . ?
C43 Al1 Mg1 130.67(7) . . ?
C42 Al1 Mg1 114.31(8) . . ?
C40 Al1 Mg1 55.71(6) . . ?
C41 Al1 Mg1 53.75(6) . . ?
C47 Al2 C46 109.92(11) . . ?
C47 Al2 C44 107.72(9) . . ?
C46 Al2 C44 111.04(10) . . ?
C47 Al2 C45 112.18(10) . . ?
C46 Al2 C45 105.24(8) . . ?
C44 Al2 C45 110.77(9) . . ?
N6 Mg1 N4 91.91(6) . . ?
N6 Mg1 N2 83.24(6) . . ?
N4 Mg1 N2 76.64(5) . . ?
N6 Mg1 C41 109.05(7) . . ?
N4 Mg1 C41 157.10(7) . . ?
N2 Mg1 C41 96.27(7) . . ?
N6 Mg1 C40 99.58(7) . . ?
N4 Mg1 C40 91.90(7) . . ?
N2 Mg1 C40 168.32(7) . . ?
C41 Mg1 C40 93.52(8) . . ?
N6 Mg1 Al1 116.61(5) . . ?
N4 Mg1 Al1 130.52(4) . . ?
N2 Mg1 Al1 141.79(4) . . ?
C41 Mg1 Al1 47.60(6) . . ?
C40 Mg1 Al1 46.44(5) . . ?
N6 Mg1 H40B 105.7(6) . . ?
N4 Mg1 H40B 68.9(6) . . ?
N2 Mg1 H40B 144.5(6) . . ?
C41 Mg1 H40B 112.1(6) . . ?
C40 Mg1 H40B 23.8(6) . . ?
Al1 Mg1 H40B 64.9(6) . . ?
N6 Mg1 H41B 89.5(6) . . ?
N4 Mg1 H41B 153.7(6) . . ?
N2 Mg1 H41B 77.5(6) . . ?
C41 Mg1 H41B 25.6(6) . . ?
C40 Mg1 H41B 113.7(6) . . ?
Al1 Mg1 H41B 70.9(6) . . ?
H40B Mg1 H41B 135.5(9) . . ?
C3 N1 N2 110.68(14) . . ?
C3 N1 C01 127.93(14) . . ?
N2 N1 C01 120.85(13) . . ?
C1 N2 N1 105.14(13) . . ?
C1 N2 Mg1 138.27(11) . . ?
N1 N2 Mg1 114.69(10) . . ?
C16 N3 N4 111.29(13) . . ?
C16 N3 C01 127.71(14) . . ?
N4 N3 C01 120.85(13) . . ?
C14 N4 N3 104.49(13) . . ?
C14 N4 Mg1 139.04(11) . . ?
N3 N4 Mg1 116.47(10) . . ?
C29 N5 N6 110.85(14) . . ?
C29 N5 C01 127.74(14) . . ?
N6 N5 C01 121.41(13) . . ?
C27 N6 N5 105.20(13) . . ?
C27 N6 Mg1 133.37(11) . . ?
N5 N6 Mg1 113.90(10) . . ?
C23 C24 H24A 109.5 . . ?
C23 C24 H24B 109.5 . . ?
H24A C24 H24B 109.5 . . ?
C23 C24 H24C 109.5 . . ?
H24A C24 H24C 109.5 . . ?
H24B C24 H24C 109.5 . . ?
C23 C25 H25A 109.5 . . ?
C23 C25 H25B 109.5 . . ?
H25A C25 H25B 109.5 . . ?
C23 C25 H25C 109.5 . . ?
H25A C25 H25C 109.5 . . ?
H25B C25 H25C 109.5 . . ?
C23 C26 H26A 109.5 . . ?
C23 C26 H26B 109.5 . . ?
H26A C26 H26B 109.5 . . ?
C23 C26 H26C 109.5 . . ?
H26A C26 H26C 109.5 . . ?
H26B C26 H26C 109.5 . . ?
C23 C24A H24D 109.5 . . ?
C23 C24A H24E 109.5 . . ?
H24D C24A H24E 109.5 . . ?
C23 C24A H24F 109.5 . . ?
H24D C24A H24F 109.5 . . ?
H24E C24A H24F 109.5 . . ?
C23 C25A H25D 109.5 . . ?
C23 C25A H25E 109.5 . . ?
H25D C25A H25E 109.5 . . ?
C23 C25A H25F 109.5 . . ?
H25D C25A H25F 109.5 . . ?
H25E C25A H25F 109.5 . . ?
C23 C26A H26D 109.5 . . ?
C23 C26A H26E 109.5 . . ?
H26D C26A H26E 109.5 . . ?
C23 C26A H26F 109.5 . . ?
H26D C26A H26F 109.5 . . ?
H26E C26A H26F 109.5 . . ?

loop_
_geom_bond_atom_site_label_1
_geom_bond_atom_site_label_2
_geom_bond_distance
_geom_bond_site_symmetry_2
_geom_bond_publ_flag
C1_2 C6_2 1.359(10) . ?
C1_2 C2_2 1.397(10) . ?
C1_2 D1_2 0.9500 . ?
C2_2 C3_2 1.370(10) . ?
C2_2 D2_2 0.9500 . ?
C3_2 C4_2 1.390(10) . ?
C3_2 D3_2 0.9500 . ?
C4_2 C5_2 1.363(11) . ?
C4_2 D4_2 0.9500 . ?
C5_2 C6_2 1.360(10) . ?
C5_2 D5_2 0.9500 . ?
C6_2 D6_2 0.9500 . ?
C1_1 C6_1 1.377(6) . ?
C1_1 C2_1 1.378(7) . ?
C1_1 D1_1 0.9500 . ?
C2_1 C3_1 1.391(8) . ?
C2_1 D2_1 0.9500 . ?
C3_1 C4_1 1.359(8) . ?
C3_1 D3_1 0.9500 . ?
C4_1 C5_1 1.388(8) . ?
C4_1 D4_1 0.9500 . ?
C5_1 C6_1 1.361(7) . ?
C5_1 D5_1 0.9500 . ?
C6_1 D6_1 0.9500 . ?
C01 N3 1.462(2) . ?
C01 N1 1.467(2) . ?
C01 N5 1.469(2) . ?
C01 C02 1.517(2) . ?
C02 H02A 0.9800 . ?
C02 H02B 0.9800 . ?
C02 H02C 0.9800 . ?
C1 N2 1.340(2) . ?
C1 C2 1.402(2) . ?
C1 C4 1.476(2) . ?
C2 C3 1.362(2) . ?
C2 H2 0.9500 . ?
C3 N1 1.361(2) . ?
C3 H3 0.9500 . ?
C4 C9 1.387(2) . ?
C4 C5 1.394(2) . ?
C5 C6 1.390(2) . ?
C5 H5 0.9500 . ?
C6 C7 1.399(2) . ?
C6 H6 0.9500 . ?
C7 C8 1.388(2) . ?
C7 C10 1.533(2) . ?
C8 C9 1.390(2) . ?
C8 H8 0.9500 . ?
C9 H9 0.9500 . ?
C10 C12 1.527(3) . ?
C10 C11 1.533(3) . ?
C10 C13 1.539(3) . ?
C11 H11A 0.9800 . ?
C11 H11B 0.9800 . ?
C11 H11C 0.9800 . ?
C12 H12A 0.9800 . ?
C12 H12B 0.9800 . ?
C12 H12C 0.9800 . ?
C13 H13A 0.9800 . ?
C13 H13B 0.9800 . ?
C13 H13C 0.9800 . ?
C14 N4 1.339(2) . ?
C14 C15 1.400(2) . ?
C14 C17 1.469(2) . ?
C15 C16 1.360(2) . ?
C15 H15 0.9500 . ?
C16 N3 1.354(2) . ?
C16 H16 0.9500 . ?
C17 C22 1.385(2) . ?
C17 C18 1.393(2) . ?
C18 C19 1.383(2) . ?
C18 H18 0.9500 . ?
C19 C20 1.391(2) . ?
C19 H19 0.9500 . ?
C20 C21 1.391(2) . ?
C20 C23 1.526(2) . ?
C21 C22 1.383(2) . ?
C21 H21 0.9500 . ?
C22 H22 0.9500 . ?
C23 C26A 1.459(10) . ?
C23 C25A 1.503(9) . ?
C23 C24 1.504(3) . ?
C23 C25 1.528(3) . ?
C23 C26 1.562(3) . ?
C23 C24A 1.638(9) . ?
C27 N6 1.345(2) . ?
C27 C28 1.406(2) . ?
C27 C30 1.470(2) . ?
C28 C29 1.358(3) . ?
C28 H28 0.9500 . ?
C29 N5 1.351(2) . ?
C29 H29 0.9500 . ?
C30 C35 1.386(3) . ?
C30 C31 1.388(2) . ?
C31 C32 1.385(3) . ?
C31 H31 0.9500 . ?
C32 C33 1.393(3) . ?
C32 H32 0.9500 . ?
C33 C34 1.386(3) . ?
C33 C36 1.533(3) . ?
C34 C35 1.388(3) . ?
C34 H34 0.9500 . ?
C35 H35 0.9500 . ?
C36 C38 1.526(3) . ?
C36 C37 1.533(3) . ?
C36 C39 1.533(3) . ?
C37 H37A 0.9800 . ?
C37 H37B 0.9800 . ?
C37 H37C 0.9800 . ?
C38 H38A 0.9800 . ?
C38 H38B 0.9800 . ?
C38 H38C 0.9800 . ?
C39 H39A 0.9800 . ?
C39 H39B 0.9800 . ?
C39 H39C 0.9800 . ?
C40 Al1 2.058(2) . ?
C40 Mg1 2.346(2) . ?
C40 H40A 0.98(3) . ?
C40 H40B 0.97(3) . ?
C40 H40C 0.99(2) . ?
C41 Al1 2.091(2) . ?
C41 Mg1 2.284(2) . ?
C41 H41A 1.00(3) . ?
C41 H41B 1.00(2) . ?
C41 H41C 0.92(2) . ?
C42 Al1 1.973(2) . ?
C42 H42A 0.9800 . ?
C42 H42B 0.9800 . ?
C42 H42C 0.9800 . ?
C43 Al1 1.965(2) . ?
C43 H43A 0.9800 . ?
C43 H43B 0.9800 . ?
C43 H43C 0.9800 . ?
C44 Al2 2.007(2) . ?
C44 H44A 0.9800 . ?
C44 H44B 0.9800 . ?
C44 H44C 0.9800 . ?
C45 Al2 2.031(2) . ?
C45 H45A 0.9800 . ?
C45 H45B 0.9800 . ?
C45 H45C 0.9800 . ?
C46 Al2 2.004(2) . ?
C46 H46A 0.9800 . ?
C46 H46B 0.9800 . ?
C46 H46C 0.9800 . ?
C47 Al2 1.999(2) . ?
C47 H47A 0.9800 . ?
C47 H47B 0.9800 . ?
C47 H47C 0.9800 . ?
C200 C201 1.376(3) . ?
C200 C202 1.382(3) 3_766 ?
C200 D200 0.9500 . ?
C201 C202 1.383(3) . ?
C201 D201 0.9500 . ?
C202 C200 1.382(3) 3_766 ?
C202 D202 0.9500 . ?
C300 C301 1.383(3) . ?
C300 C305 1.386(3) . ?
C300 D300 0.9500 . ?
C301 C302 1.379(3) . ?
C301 D301 0.9500 . ?
C302 C303 1.376(3) . ?
C302 D302 0.9500 . ?
C303 C304 1.365(3) . ?
C303 D303 0.9500 . ?
C304 C305 1.373(3) . ?
C304 D304 0.9500 . ?
C305 D305 0.9500 . ?
Al1 Mg1 2.7764(8) . ?
Mg1 N6 2.1387(15) . ?
Mg1 N4 2.1882(15) . ?
Mg1 N2 2.1933(15) . ?
Mg1 H40B 2.37(2) . ?
Mg1 H41B 2.23(2) . ?
N1 N2 1.3728(18) . ?
N3 N4 1.3763(18) . ?
N5 N6 1.3740(19) . ?
C24 H24A 0.9800 . ?
C24 H24B 0.9800 . ?
C24 H24C 0.9800 . ?
C25 H25A 0.9800 . ?
C25 H25B 0.9800 . ?
C25 H25C 0.9800 . ?
C26 H26A 0.9800 . ?
C26 H26B 0.9800 . ?
C26 H26C 0.9800 . ?
C24A H24D 0.9800 . ?
C24A H24E 0.9800 . ?
C24A H24F 0.9800 . ?
C25A H25D 0.9800 . ?
C25A H25E 0.9800 . ?
C25A H25F 0.9800 . ?
C26A H26D 0.9800 . ?
C26A H26E 0.9800 . ?
C26A H26F 0.9800 . ?
